data_4334532
loop_
_publ_author_name
'Oleg I. Siidra'
'Evgeny V. Nazarchuk'
'Anna N. Suknotova'
'Roman A. Kayukov'
'Sergey V. Krivovichev'

_publ_section_title
;
 Cr(VI) Trioxide as a Starting Material for the Synthesis of Novel Zero-,
 One-, and Two-Dimensional Uranyl Dichromates and Chromate-Dichromates
;
_journal_name_full 'Inorganic Chemistry'
_journal_page_first 4729
_journal_page_last 4735
_journal_paper_doi 10.1021/ic400341q
_journal_volume 52
_journal_year 2013
_chemical_formula_sum 'C1.55 Cr0.52 N0.52 O2.19 U0.13'
_chemical_formula_weight 118.48
_chemical_name_systematic
;
 ?
;
_space_group_IT_number 14
_symmetry_cell_setting monoclinic
_symmetry_space_group_name_Hall '-P 2yn'
_symmetry_space_group_name_H-M 'P 1 21/n 1'
_atom_sites_solution_hydrogens geom
_atom_sites_solution_primary direct
_atom_sites_solution_secondary difmap
_audit_creation_method SHELXL-97
_cell_angle_alpha 90.00
_cell_angle_beta 102.973(2)
_cell_angle_gamma 90.00
_cell_formula_units_Z 31
_cell_length_a 17.5410(18)
_cell_length_b 8.7776(9)
_cell_length_c 17.9493(18)
_cell_measurement_temperature 296(2)
_cell_volume 2693.1(5)
_computing_structure_refinement 'SHELXL-97 (Sheldrick, 1997)'
_diffrn_ambient_temperature 296(2)
_diffrn_measured_fraction_theta_full 0.993
_diffrn_measured_fraction_theta_max 0.993
_diffrn_radiation_monochromator graphite
_diffrn_radiation_source 'fine-focus sealed tube'
_diffrn_radiation_type MoK\a
_diffrn_radiation_wavelength 0.71073
_diffrn_reflns_av_R_equivalents 0.0237
_diffrn_reflns_av_sigmaI/netI 0.0253
_diffrn_reflns_limit_h_max 23
_diffrn_reflns_limit_h_min -22
_diffrn_reflns_limit_k_max 5
_diffrn_reflns_limit_k_min -11
_diffrn_reflns_limit_l_max 20
_diffrn_reflns_limit_l_min -23
_diffrn_reflns_number 20745
_diffrn_reflns_theta_full 28.00
_diffrn_reflns_theta_max 28.00
_diffrn_reflns_theta_min 1.84
_exptl_absorpt_coefficient_mu 7.633
_exptl_crystal_density_diffrn 2.265
_exptl_crystal_F_000 1696
_refine_diff_density_max 1.830
_refine_diff_density_min -1.037
_refine_diff_density_rms 0.134
_refine_ls_extinction_coef 0.00038(6)
_refine_ls_extinction_expression Fc^*^=kFc[1+0.001xFc^2^\l^3^/sin(2\q)]^-1/4^
_refine_ls_extinction_method SHELXL
_refine_ls_goodness_of_fit_ref 1.022
_refine_ls_hydrogen_treatment mixed
_refine_ls_matrix_type full
_refine_ls_number_parameters 329
_refine_ls_number_reflns 6468
_refine_ls_number_restraints 0
_refine_ls_restrained_S_all 1.022
_refine_ls_R_factor_all 0.0348
_refine_ls_R_factor_gt 0.0291
_refine_ls_shift/su_max 0.000
_refine_ls_shift/su_mean 0.000
_refine_ls_structure_factor_coef Fsqd
_refine_ls_weighting_details 'calc w=1/[\s^2^(Fo^2^)+(0.0502P)^2^+5.4996P] where P=(Fo^2^+2Fc^2^)/3'
_refine_ls_weighting_scheme calc
_refine_ls_wR_factor_gt 0.0799
_refine_ls_wR_factor_ref 0.0849
_reflns_number_gt 5714
_reflns_number_total 6468
_reflns_threshold_expression >2sigma(I)
_cod_data_source_file ic400341q_si_001_2.cif
_cod_data_source_block (C6H11N2)2(UO2)(Cr2O7)2(H2O)_(compound_2)
_cod_database_code 4334532

loop_
_symmetry_equiv_pos_as_xyz
'x, y, z'
'-x+1/2, y+1/2, -z+1/2'
'-x, -y, -z'
'x-1/2, -y-1/2, z-1/2'

loop_
_atom_site_label
_atom_site_type_symbol
_atom_site_fract_x
_atom_site_fract_y
_atom_site_fract_z
_atom_site_U_iso_or_equiv
_atom_site_adp_type
_atom_site_occupancy
_atom_site_symmetry_multiplicity
_atom_site_calc_flag
U1 U 0.247969(8) 0.915291(16) 0.016166(9) 0.02614(7) Uani 1 1 d
Cr1 Cr 0.36747(4) 1.23565(8) -0.03687(4) 0.02838(14) Uani 1 1 d
Cr2 Cr 0.45862(4) 0.79633(8) 0.06291(4) 0.03118(15) Uani 1 1 d
Cr3 Cr 0.04205(4) 0.78805(8) -0.04297(5) 0.03759(17) Uani 1 1 d
Cr4 Cr 0.13033(4) 1.28549(8) 0.01459(5) 0.03314(16) Uani 1 1 d
O1 O 0.2779(2) 0.8975(4) 0.1175(2) 0.0438(8) Uani 1 1 d
O2 O 0.32140(18) 1.1440(4) 0.02004(18) 0.0362(7) Uani 1 1 d
O3 O 0.2193(2) 0.9331(4) -0.0846(2) 0.0480(9) Uani 1 1 d
O4 O 0.37324(17) 0.8410(4) 0.00641(19) 0.0391(7) Uani 1 1 d
O5 O 0.12692(17) 0.8087(4) 0.0198(2) 0.0422(8) Uani 1 1 d
O6 O 0.3577(3) 1.4145(4) -0.0289(3) 0.0617(12) Uani 1 1 d
O7 O 0.46778(18) 1.1865(5) -0.0104(2) 0.0493(9) Uani 1 1 d
OW8 O 0.2551(2) 0.6346(5) 0.0067(3) 0.0589(11) Uani 1 1 d
O9 O 0.02764(19) 1.2823(5) -0.0056(3) 0.0593(11) Uani 1 1 d
O10 O 0.0137(3) 0.9473(5) -0.0824(3) 0.0594(11) Uani 1 1 d
O11 O 0.4780(3) 0.9039(5) 0.1354(3) 0.0672(13) Uani 1 1 d
O12 O 0.3348(2) 1.1859(5) -0.1229(2) 0.0573(10) Uani 1 1 d
O13 O 0.4563(3) 0.6273(5) 0.0910(3) 0.0661(12) Uani 1 1 d
O14 O 0.1666(2) 1.1181(4) 0.0393(3) 0.0635(12) Uani 1 1 d
O15 O 0.1625(3) 1.4014(7) 0.0815(4) 0.099(2) Uani 1 1 d
O16 O 0.1565(3) 1.3460(8) -0.0586(3) 0.101(2) Uani 1 1 d
O17 O 0.0506(3) 0.6725(6) -0.1080(3) 0.0921(18) Uani 1 1 d
N1 N 0.5955(3) 0.4111(5) 0.2306(3) 0.0441(10) Uani 1 1 d
N2 N 0.4129(3) 1.2176(5) 0.2729(3) 0.0514(11) Uani 1 1 d
N3 N -0.1289(4) 1.0572(7) -0.2570(3) 0.0763(18) Uani 1 1 d
N4 N 0.1277(5) 1.3242(7) -0.2598(3) 0.104(3) Uani 1 1 d
C1 C 0.5816(4) 0.5689(6) 0.2509(4) 0.0600(16) Uani 1 1 d
C2 C 0.3948(4) 1.2241(8) 0.1947(4) 0.0604(15) Uani 1 1 d
C3 C 0.5792(4) 0.3481(8) 0.1586(3) 0.0596(15) Uani 1 1 d
C4 C 0.3991(4) 0.7993(7) -0.1645(3) 0.0600(15) Uani 1 1 d
C5 C -0.1022(5) 1.1502(8) -0.1982(4) 0.0652(17) Uani 1 1 d
C6 C 0.1258(6) 1.1953(8) -0.2210(4) 0.087(3) Uani 1 1 d
C7 C 0.3679(5) 1.3651(8) 0.1763(4) 0.0708(19) Uani 1 1 d
C8 C -0.0557(6) 0.4179(9) -0.1819(6) 0.094(3) Uani 1 1 d
C9 C 0.1380(6) 1.4914(12) -0.2232(5) 0.095(3) Uiso 1 1 d
C10 C -0.1383(7) 0.8703(14) -0.2453(7) 0.121(4) Uiso 1 1 d
C11 C -0.2210(7) 0.8719(13) -0.2549(7) 0.118(3) Uiso 1 1 d
C12 C 0.2207(6) 1.4918(13) -0.2175(6) 0.107(3) Uiso 1 1 d

loop_
_atom_site_aniso_label
_atom_site_aniso_U_11
_atom_site_aniso_U_22
_atom_site_aniso_U_33
_atom_site_aniso_U_23
_atom_site_aniso_U_13
_atom_site_aniso_U_12
U1 0.01836(9) 0.02829(9) 0.03149(10) 0.00151(5) 0.00502(6) 0.00014(5)
Cr1 0.0216(3) 0.0294(3) 0.0350(4) 0.0005(3) 0.0080(3) 0.0012(2)
Cr2 0.0215(3) 0.0366(3) 0.0354(4) 0.0004(3) 0.0062(3) 0.0012(3)
Cr3 0.0252(3) 0.0354(4) 0.0522(5) -0.0095(3) 0.0088(3) -0.0027(3)
Cr4 0.0236(3) 0.0292(3) 0.0486(4) 0.0009(3) 0.0123(3) -0.0006(3)
O1 0.045(2) 0.056(2) 0.0304(17) 0.0023(14) 0.0085(15) -0.0024(15)
O2 0.0287(15) 0.0410(17) 0.0410(17) -0.0003(14) 0.0123(13) -0.0067(13)
O3 0.041(2) 0.070(2) 0.0271(16) 0.0088(15) -0.0049(15) -0.0112(17)
O4 0.0239(15) 0.0504(19) 0.0432(18) 0.0010(15) 0.0080(13) 0.0065(14)
O5 0.0228(15) 0.0459(18) 0.057(2) 0.0046(16) 0.0079(14) -0.0052(13)
O6 0.063(3) 0.0332(19) 0.097(4) 0.0000(18) 0.034(3) 0.0005(16)
O7 0.0248(15) 0.073(2) 0.052(2) 0.0140(19) 0.0135(15) 0.0111(16)
OW8 0.043(2) 0.0300(18) 0.110(4) -0.0098(19) 0.033(2) -0.0033(14)
O9 0.0227(16) 0.056(2) 0.098(3) 0.024(2) 0.0113(19) -0.0028(15)
O10 0.056(2) 0.059(2) 0.059(3) 0.013(2) 0.003(2) 0.0035(19)
O11 0.052(3) 0.086(3) 0.060(3) -0.034(2) 0.005(2) -0.002(2)
O12 0.055(2) 0.079(3) 0.0368(19) -0.0039(19) 0.0068(17) -0.009(2)
O13 0.061(3) 0.053(2) 0.079(3) 0.025(2) 0.005(2) -0.006(2)
O14 0.037(2) 0.0412(19) 0.116(4) 0.002(2) 0.027(2) 0.0065(16)
O15 0.074(4) 0.103(4) 0.110(5) -0.061(4) 0.001(3) -0.005(3)
O16 0.067(3) 0.152(6) 0.089(4) 0.060(4) 0.032(3) 0.004(4)
O17 0.083(4) 0.086(4) 0.109(4) -0.062(3) 0.027(3) -0.009(3)
N1 0.048(3) 0.047(2) 0.037(2) -0.0009(17) 0.0093(19) -0.0026(18)
N2 0.050(3) 0.047(2) 0.053(3) 0.004(2) 0.003(2) -0.002(2)
N3 0.117(5) 0.058(3) 0.057(3) -0.002(3) 0.027(3) -0.015(3)
N4 0.207(8) 0.054(3) 0.041(3) -0.004(2) 0.005(4) -0.039(4)
C1 0.071(4) 0.046(3) 0.057(4) -0.008(2) 0.002(3) 0.009(3)
C2 0.071(4) 0.063(4) 0.048(3) -0.005(3) 0.015(3) -0.005(3)
C3 0.072(4) 0.063(4) 0.040(3) -0.004(3) 0.006(3) 0.002(3)
C4 0.086(4) 0.056(3) 0.040(3) -0.001(2) 0.017(3) -0.005(3)
C5 0.091(5) 0.058(4) 0.043(3) 0.006(3) 0.007(3) 0.007(3)
C6 0.162(8) 0.056(4) 0.036(3) 0.001(3) 0.006(4) -0.030(5)
C7 0.101(5) 0.069(4) 0.043(3) 0.003(3) 0.015(3) 0.014(4)
C8 0.117(7) 0.071(5) 0.082(6) -0.026(4) -0.002(5) -0.022(4)

loop_
_atom_type_symbol
_atom_type_description
_atom_type_scat_dispersion_real
_atom_type_scat_dispersion_imag
_atom_type_scat_source
O O 0.0106 0.0060 'International Tables Vol C Tables 4.2.6.8 and 6.1.1.4'
Cr Cr 0.3209 0.6236 'International Tables Vol C Tables 4.2.6.8 and 6.1.1.4'
U U -9.6767 9.6646 'International Tables Vol C Tables 4.2.6.8 and 6.1.1.4'
C C 0.0033 0.0016 'International Tables Vol C Tables 4.2.6.8 and 6.1.1.4'
N N 0.0061 0.0033 'International Tables Vol C Tables 4.2.6.8 and 6.1.1.4'

loop_
_geom_angle_atom_site_label_1
_geom_angle_atom_site_label_2
_geom_angle_atom_site_label_3
_geom_angle
_geom_angle_site_symmetry_1
_geom_angle_site_symmetry_3
O3 U1 O1 179.42(15) . .
O3 U1 O5 90.69(15) . .
O1 U1 O5 89.84(15) . .
O3 U1 O4 90.26(16) . .
O1 U1 O4 89.20(15) . .
O5 U1 O4 140.07(13) . .
O3 U1 O14 93.90(19) . .
O1 U1 O14 86.45(18) . .
O5 U1 O14 73.13(13) . .
O4 U1 O14 146.55(13) . .
O3 U1 O2 89.05(14) . .
O1 U1 O2 90.62(14) . .
O5 U1 O2 145.86(12) . .
O4 U1 O2 74.07(12) . .
O14 U1 O2 72.84(13) . .
O3 U1 OW8 91.42(17) . .
O1 U1 OW8 88.58(16) . .
O5 U1 OW8 70.31(12) . .
O4 U1 OW8 69.76(12) . .
O14 U1 OW8 143.09(13) . .
O2 U1 OW8 143.83(11) . .
O12 Cr1 O6 109.7(3) . .
O12 Cr1 O2 110.48(19) . .
O6 Cr1 O2 110.4(2) . .
O12 Cr1 O7 108.4(2) . .
O6 Cr1 O7 109.7(2) . .
O2 Cr1 O7 108.10(17) . .
O13 Cr2 O11 108.4(3) . .
O13 Cr2 O4 109.5(2) . .
O11 Cr2 O4 111.1(2) . .
O13 Cr2 O7 109.1(2) . 3_675
O11 Cr2 O7 109.9(2) . 3_675
O4 Cr2 O7 108.75(16) . 3_675
O17 Cr3 O10 107.8(3) . .
O17 Cr3 O5 110.6(2) . .
O10 Cr3 O5 110.3(2) . .
O17 Cr3 O9 109.4(3) . 3_575
O10 Cr3 O9 110.2(2) . 3_575
O5 Cr3 O9 108.52(19) . 3_575
O15 Cr4 O16 107.2(4) . .
O15 Cr4 O14 108.9(3) . .
O16 Cr4 O14 111.3(3) . .
O15 Cr4 O9 110.0(3) . .
O16 Cr4 O9 108.1(2) . .
O14 Cr4 O9 111.28(19) . .
Cr1 O2 U1 137.05(18) . .
Cr2 O4 U1 139.17(19) . .
Cr3 O5 U1 134.9(2) . .
Cr2 O7 Cr1 129.6(2) 3_675 .
Cr4 O9 Cr3 134.1(2) . 3_575
Cr4 O14 U1 147.7(3) . .
C6 N1 C3 107.8(5) 4_676 .
C6 N1 C1 125.2(5) 4_676 .
C3 N1 C1 127.0(5) . .
C5 N2 C2 110.2(5) 4_686 .
C5 N2 C8 125.1(6) 4_686 4_676
C2 N2 C8 124.7(6) . 4_676
C5 N3 C7 109.0(6) . 4_585
C5 N3 C10 122.0(7) . .
C7 N3 C10 128.0(7) 4_585 .
C6 N4 C4 110.1(5) . 2_554
C6 N4 C9 125.3(6) . .
C4 N4 C9 122.8(6) 2_554 .
C7 C2 N2 106.2(6) . .
C4 C3 N1 108.5(5) 3_665 .
C3 C4 N4 105.3(5) 3_665 2_544
N2 C5 N3 107.1(6) 4_585 .
N1 C6 N4 108.3(6) 4_575 .
C2 C7 N3 107.5(6) . 4_686
C12 C9 N4 92.9(8) . .
C11 C10 N3 95.9(9) . .

loop_
_geom_bond_atom_site_label_1
_geom_bond_atom_site_label_2
_geom_bond_distance
_geom_bond_site_symmetry_2
U1 O3 1.772(3) .
U1 O1 1.784(3) .
U1 O5 2.335(3) .
U1 O4 2.336(3) .
U1 O14 2.376(4) .
U1 O2 2.378(3) .
U1 OW8 2.475(4) .
Cr1 O12 1.583(4) .
Cr1 O6 1.590(3) .
Cr1 O2 1.647(3) .
Cr1 O7 1.770(3) .
Cr2 O13 1.570(4) .
Cr2 O11 1.582(4) .
Cr2 O4 1.656(3) .
Cr2 O7 1.768(3) 3_675
Cr3 O17 1.579(4) .
Cr3 O10 1.595(4) .
Cr3 O5 1.663(3) .
Cr3 O9 1.764(4) 3_575
Cr4 O15 1.578(5) .
Cr4 O16 1.578(5) .
Cr4 O14 1.622(4) .
Cr4 O9 1.756(3) .
O7 Cr2 1.768(3) 3_675
O9 Cr3 1.764(4) 3_575
N1 C6 1.305(8) 4_676
N1 C3 1.376(7) .
N1 C1 1.466(7) .
N2 C5 1.321(8) 4_686
N2 C2 1.369(8) .
N2 C8 1.475(8) 4_676
N3 C5 1.333(9) .
N3 C7 1.369(9) 4_585
N3 C10 1.666(13) .
N4 C6 1.333(8) .
N4 C4 1.352(8) 2_554
N4 C9 1.601(11) .
C2 C7 1.339(9) .
C3 C4 1.346(9) 3_665
C4 C3 1.346(9) 3_665
C4 N4 1.352(8) 2_544
C5 N2 1.321(8) 4_585
C6 N1 1.305(8) 4_575
C7 N3 1.369(9) 4_686
C8 N2 1.475(8) 4_575
C9 C12 1.431(13) .
C10 C11 1.422(15) .
